data_7125406
loop_
_publ_author_name
'Huang, Ke-Bin'
'Wang, Feng-Yang'
'Feng, Hai-Wen'
'Luo, Hejiang'
'Long, Yan'
'Zou, Taotao'
'Chan, Albert S. C.'
'Liu, Rong'
'Zou, Huahong'
'Chen, Zhen-Feng'
'Liu, Yan-Cheng'
'Liu, You-Nian'
'Liang, Hong'

_publ_section_title
;
 An aminophosphonate ester ligand-containing platinum(ii) complex induces
 potent immunogenic cell death in vitro and elicits effective anti-tumour
 immune responses in vivo.
;
_journal_issue 87
_journal_name_full 'Chemical communications (Cambridge, England)'
_journal_page_first 13066
_journal_page_last 13069
_journal_paper_doi 10.1039/c9cc06563f
_journal_volume 55
_journal_year 2019
_chemical_formula_moiety 'C16 H18 Cl3 N2 O3 P Pt'
_chemical_formula_sum 'C16 H18 Cl3 N2 O3 P Pt'
_chemical_formula_weight 618.73
_space_group_crystal_system monoclinic
_space_group_IT_number 14
_space_group_name_Hall '-P 2ybc'
_space_group_name_H-M_alt 'P 1 21/c 1'
_atom_sites_solution_hydrogens geom
_atom_sites_solution_primary direct
_atom_sites_solution_secondary difmap
_audit_creation_date 2013-09-24
_audit_creation_method
;
  Olex2 1.1
  (compiled 2011.02.15 svn.r1672, GUI svn.r3494)
;
_audit_update_record
;
2017-04-06 deposited with the CCDC.	2019-09-23 downloaded from the CCDC.
;
_cell_angle_alpha 90.00
_cell_angle_beta 96.686(2)
_cell_angle_gamma 90.00
_cell_formula_units_Z 4
_cell_length_a 9.6106(12)
_cell_length_b 20.423(3)
_cell_length_c 10.6731(13)
_cell_measurement_reflns_used 3651
_cell_measurement_temperature 296(2)
_cell_measurement_theta_max 28.4002
_cell_measurement_theta_min 3.1106
_cell_volume 2080.6(5)
_computing_molecular_graphics
;
O. V. Dolomanov, L. J. Bourhis, R. J. Gildea, J. A. K. Howard and H. Puschmann,
OLEX2: a complete structure solution, refinement and analysis program.
J. Appl. Cryst. (2009). 42, 339-341.
;
_computing_publication_material
;
O. V. Dolomanov, L. J. Bourhis, R. J. Gildea, J. A. K. Howard and H. Puschmann,
OLEX2: a complete structure solution, refinement and analysis program.
J. Appl. Cryst. (2009). 42, 339-341.
;
_computing_structure_refinement 'SHELXL-97 (Sheldrick, 1997)'
_computing_structure_solution 'SHELXS-97 (Sheldrick, 1990)'
_diffrn_ambient_temperature 296(2)
_diffrn_measured_fraction_theta_full 0.994
_diffrn_measured_fraction_theta_max 0.994
_diffrn_measurement_device_type 'SuperNova, Single source at offset), Eos'
_diffrn_measurement_method '\w scans'
_diffrn_radiation_monochromator graphite
_diffrn_radiation_type MoK\a
_diffrn_radiation_wavelength 0.71073
_diffrn_reflns_av_R_equivalents 0.0290
_diffrn_reflns_av_unetI/netI 0.0311
_diffrn_reflns_limit_h_max 12
_diffrn_reflns_limit_h_min -11
_diffrn_reflns_limit_k_max 25
_diffrn_reflns_limit_k_min -25
_diffrn_reflns_limit_l_max 11
_diffrn_reflns_limit_l_min -13
_diffrn_reflns_number 13812
_diffrn_reflns_theta_full 26.37
_diffrn_reflns_theta_max 26.37
_diffrn_reflns_theta_min 1.99
_diffrn_source 'fine-focus sealed tube'
_exptl_absorpt_coefficient_mu 7.224
_exptl_absorpt_correction_T_max 0.5957
_exptl_absorpt_correction_T_min 0.2205
_exptl_absorpt_correction_type multi-scan
_exptl_absorpt_process_details sadabs
_exptl_crystal_density_diffrn 1.975
_exptl_crystal_density_method 'not measured'
_exptl_crystal_description block
_exptl_crystal_F_000 1184
_exptl_crystal_size_max 0.30
_exptl_crystal_size_mid 0.15
_exptl_crystal_size_min 0.08
_refine_diff_density_max 1.325
_refine_diff_density_min -0.792
_refine_diff_density_rms 0.226
_refine_ls_extinction_method none
_refine_ls_goodness_of_fit_ref 1.096
_refine_ls_hydrogen_treatment mixed
_refine_ls_matrix_type full
_refine_ls_number_parameters 237
_refine_ls_number_reflns 4220
_refine_ls_number_restraints 0
_refine_ls_restrained_S_all 1.096
_refine_ls_R_factor_all 0.0384
_refine_ls_R_factor_gt 0.0274
_refine_ls_shift/su_max 0.003
_refine_ls_shift/su_mean 0.000
_refine_ls_structure_factor_coef Fsqd
_refine_ls_weighting_details 'calc w=1/[\s^2^(Fo^2^)+(0.0530P)^2^+0.0000P] where P=(Fo^2^+2Fc^2^)/3'
_refine_ls_weighting_scheme calc
_refine_ls_wR_factor_gt 0.0748
_refine_ls_wR_factor_ref 0.0877
_reflns_number_gt 3546
_reflns_number_total 4220
_reflns_threshold_expression >2sigma(I)
_cod_data_source_file c9cc06563f2.cif
_cod_data_source_block hkb_1
_cod_original_cell_volume 2080.7(4)
_cod_database_code 7125406

loop_
_space_group_symop_id
_space_group_symop_operation_xyz
1 'x, y, z'
2 '-x, y+1/2, -z+1/2'
3 '-x, -y, -z'
4 'x, -y-1/2, z-1/2'

loop_
_atom_site_label
_atom_site_type_symbol
_atom_site_fract_x
_atom_site_fract_y
_atom_site_fract_z
_atom_site_U_iso_or_equiv
_atom_site_adp_type
_atom_site_occupancy
_atom_site_symmetry_multiplicity
_atom_site_calc_flag
_atom_site_refinement_flags
Pt1 Pt 0.492377(19) 0.531762(9) 0.165675(17) 0.03735(9) Uani 1 1 d .
P1 P 0.85105(16) 0.38125(7) 0.26500(16) 0.0487(4) Uani 1 1 d .
N2 N 0.6015(5) 0.4553(2) 0.2455(4) 0.0383(10) Uani 1 1 d .
C5 C 0.7848(5) 0.5068(2) 0.1552(5) 0.0364(11) Uani 1 1 d .
N1 N 0.6852(4) 0.5532(2) 0.1220(4) 0.0379(9) Uani 1 1 d .
C11 C 0.5404(5) 0.4104(3) 0.3270(4) 0.0383(11) Uani 1 1 d .
C4 C 0.9218(6) 0.5165(3) 0.1365(5) 0.0440(13) Uani 1 1 d .
H4 H 0.9882 0.4842 0.1590 0.053 Uiso 1 1 calc R
C3 C 0.9611(6) 0.5747(3) 0.0838(5) 0.0492(13) Uani 1 1 d .
H3 H 1.0543 0.5825 0.0731 0.059 Uiso 1 1 calc R
C6 C 0.7317(5) 0.4504(2) 0.2214(5) 0.0379(11) Uani 1 1 d .
C2 C 0.8593(7) 0.6208(3) 0.0476(6) 0.0534(14) Uani 1 1 d .
H2 H 0.8822 0.6597 0.0094 0.064 Uiso 1 1 calc R
O3 O 0.7631(5) 0.3218(2) 0.3025(5) 0.0748(14) Uani 1 1 d .
Cl3 Cl 0.38530(17) 0.62080(8) 0.06483(15) 0.0613(4) Uani 1 1 d .
Cl2 Cl 0.28179(16) 0.50312(9) 0.23061(18) 0.0648(4) Uani 1 1 d .
Cl1 Cl 0.3421(2) 0.27449(8) 0.58301(17) 0.0788(5) Uani 1 1 d .
C12 C 0.5741(6) 0.4159(3) 0.4558(5) 0.0487(14) Uani 1 1 d .
H12 H 0.6369 0.4477 0.4893 0.058 Uiso 1 1 calc R
C1 C 0.7226(6) 0.6082(3) 0.0692(5) 0.0477(13) Uani 1 1 d .
H1 H 0.6543 0.6396 0.0458 0.057 Uiso 1 1 calc R
O2 O 0.9196(5) 0.4083(2) 0.3921(4) 0.0759(14) Uani 1 1 d .
C16 C 0.4457(6) 0.3643(3) 0.2776(5) 0.0490(14) Uani 1 1 d .
H16 H 0.4216 0.3619 0.1908 0.059 Uiso 1 1 calc R
O1 O 0.9404(5) 0.3683(2) 0.1668(5) 0.0676(12) Uani 1 1 d .
C13 C 0.5134(7) 0.3735(3) 0.5340(5) 0.0544(15) Uani 1 1 d .
H13 H 0.5352 0.3767 0.6210 0.065 Uiso 1 1 calc R
C14 C 0.4217(7) 0.3271(3) 0.4843(5) 0.0500(14) Uani 1 1 d .
C15 C 0.3863(7) 0.3216(3) 0.3549(5) 0.0560(15) Uani 1 1 d .
H15 H 0.3238 0.2896 0.3214 0.067 Uiso 1 1 calc R
C9 C 0.7361(9) 0.2641(3) 0.2190(11) 0.108(3) Uani 1 1 d .
H9A H 0.6469 0.2446 0.2321 0.130 Uiso 1 1 calc R
H9B H 0.7310 0.2778 0.1316 0.130 Uiso 1 1 calc R
C7 C 1.0492(12) 0.3793(5) 0.4556(12) 0.148(5) Uani 1 1 d .
H7A H 1.0295 0.3360 0.4867 0.177 Uiso 1 1 calc R
H7B H 1.1174 0.3748 0.3960 0.177 Uiso 1 1 calc R
C8 C 1.1049(13) 0.4199(5) 0.5583(10) 0.156(6) Uani 1 1 d .
H8A H 1.1047 0.4646 0.5310 0.234 Uiso 1 1 calc R
H8B H 1.1992 0.4066 0.5865 0.234 Uiso 1 1 calc R
H8C H 1.0484 0.4156 0.6263 0.234 Uiso 1 1 calc R
C10 C 0.8474(12) 0.2157(4) 0.2452(13) 0.144(5) Uani 1 1 d .
H10A H 0.9264 0.2282 0.2033 0.215 Uiso 1 1 calc R
H10B H 0.8140 0.1736 0.2152 0.215 Uiso 1 1 calc R
H10C H 0.8749 0.2136 0.3345 0.215 Uiso 1 1 calc R

loop_
_atom_site_aniso_label
_atom_site_aniso_U_11
_atom_site_aniso_U_22
_atom_site_aniso_U_33
_atom_site_aniso_U_23
_atom_site_aniso_U_13
_atom_site_aniso_U_12
Pt1 0.03119(14) 0.04284(14) 0.03673(13) -0.00501(8) -0.00144(9) 0.00465(8)
P1 0.0384(8) 0.0443(8) 0.0630(9) 0.0091(7) 0.0049(7) 0.0064(6)
N2 0.036(2) 0.043(2) 0.035(2) -0.0038(17) -0.0029(18) -0.0027(18)
C5 0.035(3) 0.037(3) 0.037(2) 0.001(2) 0.001(2) 0.000(2)
N1 0.037(2) 0.038(2) 0.037(2) -0.0034(18) 0.0006(19) 0.0010(19)
C11 0.031(3) 0.044(3) 0.040(3) 0.000(2) 0.004(2) 0.002(2)
C4 0.037(3) 0.041(3) 0.053(3) -0.002(2) 0.003(3) 0.003(2)
C3 0.039(3) 0.054(3) 0.055(3) -0.004(3) 0.007(3) -0.002(3)
C6 0.032(3) 0.040(3) 0.040(3) -0.002(2) 0.000(2) 0.000(2)
C2 0.062(4) 0.043(3) 0.057(3) 0.005(3) 0.011(3) -0.003(3)
O3 0.064(3) 0.050(3) 0.115(4) 0.015(2) 0.028(3) 0.004(2)
Cl3 0.0569(9) 0.0613(9) 0.0637(9) 0.0054(7) -0.0009(7) 0.0247(7)
Cl2 0.0314(8) 0.0772(11) 0.0862(11) 0.0039(9) 0.0083(7) 0.0017(7)
Cl1 0.1131(16) 0.0590(10) 0.0698(10) 0.0181(8) 0.0338(11) -0.0071(9)
C12 0.055(4) 0.045(3) 0.043(3) -0.009(2) -0.006(3) -0.002(3)
C1 0.049(3) 0.048(3) 0.047(3) 0.006(2) 0.007(3) 0.005(2)
O2 0.064(3) 0.086(3) 0.070(3) -0.005(2) -0.022(2) 0.022(3)
C16 0.057(4) 0.058(3) 0.031(3) -0.002(2) 0.002(2) -0.016(3)
O1 0.064(3) 0.063(3) 0.082(3) 0.017(2) 0.033(2) 0.018(2)
C13 0.078(4) 0.056(3) 0.029(3) -0.006(2) 0.005(3) 0.003(3)
C14 0.070(4) 0.041(3) 0.042(3) 0.006(2) 0.019(3) -0.001(3)
C15 0.064(4) 0.058(4) 0.046(3) -0.007(3) 0.006(3) -0.017(3)
C9 0.081(6) 0.049(4) 0.191(10) -0.005(5) 0.003(6) -0.007(4)
C7 0.126(9) 0.121(8) 0.171(10) -0.028(7) -0.089(8) 0.053(7)
C8 0.172(12) 0.146(10) 0.125(8) -0.067(7) -0.090(8) 0.077(8)
C10 0.116(9) 0.064(5) 0.260(16) -0.002(7) 0.062(9) 0.019(5)

loop_
_atom_type_symbol
_atom_type_description
_atom_type_scat_dispersion_real
_atom_type_scat_dispersion_imag
_atom_type_scat_source
C C 0.0033 0.0016 'International Tables Vol C Tables 4.2.6.8 and 6.1.1.4'
H H 0.0000 0.0000 'International Tables Vol C Tables 4.2.6.8 and 6.1.1.4'
Cl Cl 0.1484 0.1585 'International Tables Vol C Tables 4.2.6.8 and 6.1.1.4'
N N 0.0061 0.0033 'International Tables Vol C Tables 4.2.6.8 and 6.1.1.4'
O O 0.0106 0.0060 'International Tables Vol C Tables 4.2.6.8 and 6.1.1.4'
P P 0.1023 0.0942 'International Tables Vol C Tables 4.2.6.8 and 6.1.1.4'
Pt Pt -1.7033 8.3905 'International Tables Vol C Tables 4.2.6.8 and 6.1.1.4'

loop_
_geom_angle_atom_site_label_1
_geom_angle_atom_site_label_2
_geom_angle_atom_site_label_3
_geom_angle
N2 Pt1 Cl3 174.73(14)
N2 Pt1 Cl2 96.26(13)
N1 Pt1 N2 79.52(18)
N1 Pt1 Cl3 95.38(13)
N1 Pt1 Cl2 175.12(12)
Cl2 Pt1 Cl3 88.88(6)
O3 P1 C6 108.7(2)
O2 P1 C6 97.9(2)
O2 P1 O3 104.0(3)
O1 P1 C6 111.1(3)
O1 P1 O3 115.3(3)
O1 P1 O2 118.1(3)
C11 N2 Pt1 121.4(3)
C6 N2 Pt1 116.0(3)
C6 N2 C11 122.5(4)
N1 C5 C4 121.2(5)
N1 C5 C6 113.4(5)
C4 C5 C6 125.2(5)
C5 N1 Pt1 115.2(3)
C1 N1 Pt1 125.8(4)
C1 N1 C5 118.9(5)
C12 C11 N2 119.1(5)
C16 C11 N2 120.4(4)
C16 C11 C12 120.5(5)
C5 C4 H4 120.1
C5 C4 C3 119.8(5)
C3 C4 H4 120.1
C4 C3 H3 120.6
C2 C3 C4 118.7(6)
C2 C3 H3 120.6
N2 C6 P1 126.1(4)
N2 C6 C5 115.3(4)
C5 C6 P1 118.6(4)
C3 C2 H2 120.6
C3 C2 C1 118.8(5)
C1 C2 H2 120.6
C9 O3 P1 121.8(5)
C11 C12 H12 120.5
C13 C12 C11 119.1(5)
C13 C12 H12 120.5
N1 C1 C2 122.5(5)
N1 C1 H1 118.7
C2 C1 H1 118.7
C7 O2 P1 120.9(5)
C11 C16 H16 119.7
C15 C16 C11 120.7(5)
C15 C16 H16 119.7
C12 C13 H13 119.9
C14 C13 C12 120.2(5)
C14 C13 H13 119.9
C13 C14 Cl1 120.3(4)
C13 C14 C15 121.1(5)
C15 C14 Cl1 118.5(5)
C16 C15 C14 118.5(5)
C16 C15 H15 120.8
C14 C15 H15 120.8
O3 C9 H9A 109.6
O3 C9 H9B 109.6
H9A C9 H9B 108.1
C10 C9 O3 110.5(8)
C10 C9 H9A 109.6
C10 C9 H9B 109.6
O2 C7 H7A 109.7
O2 C7 H7B 109.7
H7A C7 H7B 108.2
C8 C7 O2 110.0(8)
C8 C7 H7A 109.7
C8 C7 H7B 109.7
C7 C8 H8A 109.5
C7 C8 H8B 109.5
C7 C8 H8C 109.5
H8A C8 H8B 109.5
H8A C8 H8C 109.5
H8B C8 H8C 109.5
C9 C10 H10A 109.5
C9 C10 H10B 109.5
C9 C10 H10C 109.5
H10A C10 H10B 109.5
H10A C10 H10C 109.5
H10B C10 H10C 109.5

loop_
_geom_bond_atom_site_label_1
_geom_bond_atom_site_label_2
_geom_bond_distance
Pt1 N2 2.014(4)
Pt1 N1 2.011(4)
Pt1 Cl3 2.2948(14)
Pt1 Cl2 2.2903(16)
P1 C6 1.845(5)
P1 O3 1.559(5)
P1 O2 1.540(5)
P1 O1 1.454(5)
N2 C11 1.436(6)
N2 C6 1.310(7)
C5 N1 1.364(7)
C5 C4 1.369(8)
C5 C6 1.473(7)
N1 C1 1.325(7)
C11 C12 1.379(7)
C11 C16 1.372(7)
C4 H4 0.9300
C4 C3 1.385(8)
C3 H3 0.9300
C3 C2 1.380(8)
C2 H2 0.9300
C2 C1 1.385(8)
O3 C9 1.482(10)
Cl1 C14 1.742(5)
C12 H12 0.9300
C12 C13 1.378(8)
C1 H1 0.9300
O2 C7 1.471(9)
C16 H16 0.9300
C16 C15 1.370(8)
C13 H13 0.9300
C13 C14 1.360(8)
C14 C15 1.388(8)
C15 H15 0.9300
C9 H9A 0.9700
C9 H9B 0.9700
C9 C10 1.458(12)
C7 H7A 0.9700
C7 H7B 0.9700
C7 C8 1.427(12)
C8 H8A 0.9600
C8 H8B 0.9600
C8 H8C 0.9600
C10 H10A 0.9600
C10 H10B 0.9600
C10 H10C 0.9600

loop_
_geom_torsion_atom_site_label_1
_geom_torsion_atom_site_label_2
_geom_torsion_atom_site_label_3
_geom_torsion_atom_site_label_4
_geom_torsion
Pt1 N2 C11 C12 -102.0(5)
Pt1 N2 C11 C16 75.6(6)
Pt1 N2 C6 P1 -172.5(3)
Pt1 N2 C6 C5 8.6(5)
Pt1 N1 C1 C2 176.7(4)
P1 O3 C9 C10 88.9(9)
P1 O2 C7 C8 169.4(9)
N2 Pt1 N1 C5 5.0(3)
N2 Pt1 N1 C1 -172.5(4)
N2 C11 C12 C13 178.9(5)
N2 C11 C16 C15 -179.6(5)
C5 N1 C1 C2 -0.7(8)
C5 C4 C3 C2 -2.1(8)
N1 Pt1 N2 C11 170.5(4)
N1 Pt1 N2 C6 -7.6(3)
N1 C5 C4 C3 0.5(8)
N1 C5 C6 P1 176.7(3)
N1 C5 C6 N2 -4.3(6)
C11 N2 C6 P1 9.5(7)
C11 N2 C6 C5 -169.4(4)
C11 C12 C13 C14 0.0(9)
C11 C16 C15 C14 1.5(10)
C4 C5 N1 Pt1 -176.8(4)
C4 C5 N1 C1 0.9(7)
C4 C5 C6 P1 -8.8(7)
C4 C5 C6 N2 170.2(5)
C4 C3 C2 C1 2.2(9)
C3 C2 C1 N1 -0.8(9)
C6 P1 O3 C9 106.4(5)
C6 P1 O2 C7 -165.3(8)
C6 N2 C11 C12 76.0(7)
C6 N2 C11 C16 -106.5(6)
C6 C5 N1 Pt1 -2.1(5)
C6 C5 N1 C1 175.6(4)
C6 C5 C4 C3 -173.5(5)
O3 P1 C6 N2 15.0(5)
O3 P1 C6 C5 -166.2(4)
O3 P1 O2 C7 83.0(9)
Cl3 Pt1 N2 C11 -174.7(11)
Cl3 Pt1 N2 C6 7.2(15)
Cl3 Pt1 N1 C5 -173.6(3)
Cl3 Pt1 N1 C1 8.9(4)
Cl2 Pt1 N2 C11 -7.1(3)
Cl2 Pt1 N2 C6 174.9(3)
Cl2 Pt1 N1 C5 35.4(16)
Cl2 Pt1 N1 C1 -142.1(12)
Cl1 C14 C15 C16 178.0(5)
C12 C11 C16 C15 -2.0(9)
C12 C13 C14 Cl1 -178.7(5)
C12 C13 C14 C15 -0.5(9)
O2 P1 C6 N2 -92.8(5)
O2 P1 C6 C5 86.1(4)
O2 P1 O3 C9 -150.0(5)
C16 C11 C12 C13 1.3(8)
O1 P1 C6 N2 142.9(5)
O1 P1 C6 C5 -38.3(5)
O1 P1 O3 C9 -19.0(6)
O1 P1 O2 C7 -46.3(9)
C13 C14 C15 C16 -0.2(10)
